data_2203835
loop_
_publ_author_name
'Huang, Xiao-Chun'
'Zhen, Ming-Hua'
'Ng, Seik Weng'

_publ_section_title
;
 2-(4-Pyridyl)-1<i>H</i>-benzimidazole trihydrate
;
_journal_issue 6
_journal_name_full 'Acta Crystallographica Section E'
_journal_page_first o939
_journal_page_last o940
_journal_paper_doi 10.1107/S1600536804010244
_journal_volume 60
_journal_year 2004
_chemical_formula_iupac 'C12 H9 N3, 3H2 O'
_chemical_formula_moiety 'C12 H9 N3, 3H2 O'
_chemical_formula_sum 'C12 H15 N3 O3'
_chemical_formula_weight 249.27
_chemical_name_systematic
;
2-(4-Pyridyl)-1H-benzimidazole trihydrate
;
_space_group_IT_number 14
_symmetry_cell_setting monoclinic
_symmetry_space_group_name_Hall '-P 2ybc'
_symmetry_space_group_name_H-M 'P 1 21/c 1'
_atom_sites_solution_hydrogens geom
_atom_sites_solution_primary direct
_atom_sites_solution_secondary difmap
_audit_creation_method SHELXL-97
_cell_angle_alpha 90.00
_cell_angle_beta 94.209(2)
_cell_angle_gamma 90.00
_cell_formula_units_Z 4
_cell_length_a 7.3913(6)
_cell_length_b 9.3377(8)
_cell_length_c 18.643(2)
_cell_measurement_reflns_used 1887
_cell_measurement_temperature 293(2)
_cell_measurement_theta_max 23.9
_cell_measurement_theta_min 2.4
_cell_volume 1283.2(2)
_computing_cell_refinement 'SAINT (Bruker, 2002)'
_computing_data_collection 'SMART (Bruker, 2002)'
_computing_data_reduction SAINT
_computing_molecular_graphics 'ORTEPII (Johnson, 1976)'
_computing_publication_material SHELXL97
_computing_structure_refinement 'SHELXL97 (Sheldrick, 1997)'
_computing_structure_solution 'SHELXS97 (Sheldrick, 1997)'
_diffrn_ambient_temperature 293(2)
_diffrn_measured_fraction_theta_full 0.99
_diffrn_measured_fraction_theta_max 0.99
_diffrn_measurement_device_type 'Bruker APEX area-detector'
_diffrn_measurement_method '\f and \w'
_diffrn_radiation_monochromator graphite
_diffrn_radiation_source 'fine-focus sealed tube'
_diffrn_radiation_type MoK\a
_diffrn_radiation_wavelength 0.71073
_diffrn_reflns_av_R_equivalents 0.027
_diffrn_reflns_av_sigmaI/netI 0.031
_diffrn_reflns_limit_h_max 9
_diffrn_reflns_limit_h_min -9
_diffrn_reflns_limit_k_max 12
_diffrn_reflns_limit_k_min -12
_diffrn_reflns_limit_l_max 24
_diffrn_reflns_limit_l_min -24
_diffrn_reflns_number 10725
_diffrn_reflns_theta_full 27.5
_diffrn_reflns_theta_max 27.5
_diffrn_reflns_theta_min 2.2
_diffrn_standards_decay_% 0
_diffrn_standards_interval_count 0
_diffrn_standards_interval_time 0
_diffrn_standards_number 0
_exptl_absorpt_coefficient_mu 0.095
_exptl_absorpt_correction_type none
_exptl_crystal_colour Colorless
_exptl_crystal_density_diffrn 1.290
_exptl_crystal_density_method 'not measured'
_exptl_crystal_description Block
_exptl_crystal_F_000 528
_exptl_crystal_size_max 0.20
_exptl_crystal_size_mid 0.16
_exptl_crystal_size_min 0.13
_refine_diff_density_max 0.18
_refine_diff_density_min -0.21
_refine_ls_extinction_method none
_refine_ls_goodness_of_fit_ref 1.01
_refine_ls_hydrogen_treatment mixed
_refine_ls_matrix_type full
_refine_ls_number_parameters 191
_refine_ls_number_reflns 2925
_refine_ls_number_restraints 7
_refine_ls_restrained_S_all 1.01
_refine_ls_R_factor_all 0.080
_refine_ls_R_factor_gt 0.050
_refine_ls_shift/su_max 0.001
_refine_ls_shift/su_mean 0.000
_refine_ls_structure_factor_coef Fsqd
_refine_ls_weighting_details 'calc w = 1/[\s^2^(Fo^2^)+(0.0733P)^2^+0.0813P] where P = (Fo^2^+2Fc^2^)/3'
_refine_ls_weighting_scheme calc
_refine_ls_wR_factor_gt 0.124
_refine_ls_wR_factor_ref 0.142
_reflns_number_gt 1910
_reflns_number_total 2925
_reflns_threshold_expression I>2\s(I)
_cod_data_source_file ww6198.cif
_cod_data_source_block I
_cod_depositor_comments
;
The following automatic conversions were performed:
'_symmetry_cell_setting' value 'Monoclinic' changed to 'monoclinic'
according to '/home/saulius/struct/CIF-dictionaries/cif_core.dic'
dictionary named 'cif_core.dic' version 2.4.1 from 2010-06-29.

Automatic conversion script
Id: cif_fix_enum 1527 2010-12-29 10:47:43Z saulius 

The following automatic conversions were performed:

'_symmetry_cell_setting' value 'Monoclinic' changed to 'monoclinic'
according to /home/saulius/struct/CIF-dictionaries/cif_core.dic
dictionary named 'cif_core.dic' version 2.4.1 from 2010-06-29.

Automatic conversion script
Id: cif_fix_values 1715 2011-07-08 13:25:40Z adriana 
;
_cod_original_cell_volume 1283.3(2)
_cod_original_sg_symbol_H-M 'P 21/c'
_cod_database_code 2203835
_cod_database_fobs_code 2203835

loop_
_symmetry_equiv_pos_as_xyz
'x, y, z'
'-x, y+1/2, -z+1/2'
'-x, -y, -z'
'x, -y-1/2, z-1/2'

loop_
_atom_site_label
_atom_site_fract_x
_atom_site_fract_y
_atom_site_fract_z
_atom_site_U_iso_or_equiv
_atom_site_adp_type
_atom_site_calc_flag
_atom_site_refinement_flags
_atom_site_occupancy
_atom_site_type_symbol
O1 0.6728(2) 0.8842(2) 0.55280(10) 0.0670(4) Uani d D 1 O
O2 0.7129(2) 0.0856(2) 0.44510(10) 0.0724(4) Uani d D 1 O
O3 1.0025(2) 0.5604(2) 0.13850(10) 0.0760(5) Uani d D 1 O
N1 0.7260(2) 0.59220(10) 0.54190(10) 0.0468(4) Uani d . 1 N
N2 0.7339(2) 0.3591(2) 0.51820(10) 0.0482(4) Uani d D 1 N
N3 0.9012(2) 0.5914(2) 0.28180(10) 0.0605(4) Uani d . 1 N
C1 0.7535(2) 0.4939(2) 0.49330(10) 0.0421(4) Uani d . 1 C
C2 0.6862(2) 0.5162(2) 0.60280(10) 0.0459(4) Uani d . 1 C
C3 0.6484(2) 0.5649(2) 0.67080(10) 0.0595(5) Uani d . 1 C
C4 0.6149(3) 0.4647(2) 0.72140(10) 0.0667(6) Uani d . 1 C
C5 0.6193(3) 0.3196(3) 0.70630(10) 0.0686(6) Uani d . 1 C
C6 0.6560(3) 0.2686(2) 0.64020(10) 0.0628(5) Uani d . 1 C
C7 0.6899(2) 0.3699(2) 0.58840(10) 0.0471(4) Uani d . 1 C
C8 0.8037(2) 0.5266(2) 0.42020(10) 0.0423(4) Uani d . 1 C
C9 0.8400(3) 0.4201(2) 0.37180(10) 0.0581(5) Uani d . 1 C
C10 0.8866(3) 0.4579(2) 0.30440(10) 0.0646(5) Uani d . 1 C
C11 0.8683(3) 0.6926(2) 0.32870(10) 0.0652(5) Uani d . 1 C
C12 0.8197(3) 0.6659(2) 0.39730(10) 0.0573(5) Uani d . 1 C
HO11 0.692(3) 0.7940(10) 0.5470(10) 0.090(10) Uiso d D 1 H
HO12 0.566(2) 0.892(3) 0.567(2) 0.120(10) Uiso d D 1 H
HO21 0.717(3) 0.019(2) 0.4770(10) 0.100(10) Uiso d D 1 H
HO22 0.793(3) 0.074(3) 0.4150(10) 0.100(10) Uiso d D 1 H
HO31 0.982(3) 0.582(2) 0.1820(10) 0.090(10) Uiso d D 1 H
HO32 0.901(2) 0.571(3) 0.1140(10) 0.110(10) Uiso d D 1 H
H2 0.743(3) 0.2790(10) 0.4960(10) 0.070(10) Uiso d D 1 H
H3 0.6461 0.6622 0.6814 0.071 Uiso calc R 1 H
H4 0.5885 0.4945 0.7671 0.080 Uiso calc R 1 H
H5 0.5964 0.2546 0.7423 0.082 Uiso calc R 1 H
H6 0.6581 0.1710 0.6304 0.075 Uiso calc R 1 H
H9 0.8330 0.3242 0.3848 0.070 Uiso calc R 1 H
H10 0.9093 0.3846 0.2724 0.077 Uiso calc R 1 H
H11 0.8785 0.7875 0.3145 0.078 Uiso calc R 1 H
H12 0.7978 0.7414 0.4280 0.069 Uiso calc R 1 H

loop_
_atom_site_aniso_label
_atom_site_aniso_U_11
_atom_site_aniso_U_22
_atom_site_aniso_U_33
_atom_site_aniso_U_12
_atom_site_aniso_U_13
_atom_site_aniso_U_23
O1 0.0870(10) 0.0490(10) 0.0670(10) 0.0020(10) 0.0190(10) 0.0050(10)
O2 0.0960(10) 0.0530(10) 0.0720(10) 0.0070(10) 0.0350(10) 0.0070(10)
O3 0.0880(10) 0.0950(10) 0.0480(10) 0.0030(10) 0.0240(10) 0.0050(10)
N1 0.0570(10) 0.0470(10) 0.0380(10) 0.0040(10) 0.0100(10) 0.0020(10)
N2 0.0570(10) 0.0450(10) 0.0440(10) 0.0000(10) 0.0140(10) 0.0010(10)
N3 0.0620(10) 0.0810(10) 0.0410(10) -0.0040(10) 0.0130(10) 0.0030(10)
C1 0.0430(10) 0.0460(10) 0.0370(10) 0.0020(10) 0.0060(10) 0.0040(10)
C2 0.0470(10) 0.0540(10) 0.0380(10) 0.0050(10) 0.0100(10) 0.0050(10)
C3 0.0680(10) 0.0690(10) 0.0440(10) 0.0090(10) 0.0170(10) -0.002(2)
C4 0.0680(10) 0.093(2) 0.0410(10) 0.0120(10) 0.0210(10) 0.0080(10)
C5 0.0660(10) 0.088(2) 0.0540(10) 0.0050(10) 0.0220(10) 0.0260(10)
C6 0.0700(10) 0.0590(10) 0.0620(10) 0.0010(10) 0.0200(10) 0.0150(10)
C7 0.0450(10) 0.050(10) 0.0420(10) 0.0030(10) 0.0110(10) 0.0060(10)
C8 0.0400(10) 0.0520(10) 0.0350(10) 0.0010(10) 0.0060(10) 0.0020(10)
C9 0.0720(10) 0.0560(10) 0.0490(10) -0.0040(10) 0.0190(10) -0.0050(10)
C10 0.0730(10) 0.0770(10) 0.0460(10) -0.0040(10) 0.0200(10) -0.0150(10)
C11 0.0830(10) 0.0660(10) 0.0490(10) 0.0020(10) 0.0190(10) 0.0110(10)
C12 0.0780(10) 0.0530(10) 0.0430(10) 0.0040(10) 0.0180(10) 0.0020(10)

loop_
_atom_type_symbol
_atom_type_description
_atom_type_scat_dispersion_real
_atom_type_scat_dispersion_imag
_atom_type_scat_source
C C 0.0033 0.0016 'International Tables Vol C Tables 4.2.6.8 and 6.1.1.4'
H H 0.0000 0.0000 'International Tables Vol C Tables 4.2.6.8 and 6.1.1.4'
N N 0.0061 0.0033 'International Tables Vol C Tables 4.2.6.8 and 6.1.1.4'
O O 0.0106 0.0060 'International Tables Vol C Tables 4.2.6.8 and 6.1.1.4'

loop_
_geom_angle_atom_site_label_1
_geom_angle_atom_site_label_2
_geom_angle_atom_site_label_3
_geom_angle
_geom_angle_publ_flag
C1 N1 C2 105.00(10) yes
C1 N2 C7 107.20(10) yes
C10 N3 C11 116.0(2) yes
N1 C1 N2 112.80(10) yes
N1 C1 C8 123.80(10) yes
N2 C1 C8 123.50(10) yes
N1 C2 C7 109.70(10) yes
N1 C2 C3 130.2(2) yes
C3 C2 C7 120.1(2) yes
C2 C3 C4 117.7(2) yes
C3 C4 C5 121.5(2) yes
C4 C5 C6 122.2(2) yes
C5 C6 C7 116.6(2) yes
N2 C7 C6 132.8(2) yes
N2 C7 C2 105.30(10) yes
C2 C7 C6 121.9(2) yes
C9 C8 C12 116.9(2) yes
C1 C8 C9 122.0(2) yes
C1 C8 C12 121.10(10) yes
C8 C9 C10 119.1(2) yes
N3 C10 C9 124.4(2) yes
N3 C11 C12 124.0(2) yes
C8 C12 C11 119.6(2) yes
HO11 O1 HO12 107(2) no
HO21 O2 HO22 112(2) no
HO31 O3 HO32 106(2) no
C1 N2 H2 129.0(10) no
C7 N2 H2 124.0(10) no
C4 C3 H3 121.2 no
C2 C3 H3 121.2 no
C3 C4 H4 119.2 no
C5 C4 H4 119.2 no
C6 C5 H5 118.9 no
C4 C5 H5 118.9 no
C5 C6 H6 121.7 no
C7 C6 H6 121.7 no
C10 C9 H9 120.4 no
C8 C9 H9 120.4 no
N3 C10 H10 117.8 no
C9 C10 H10 117.8 no
N3 C11 H11 118.0 no
C12 C11 H11 118.0 no
C8 C12 H12 120.2 no
C11 C12 H12 120.2 no

loop_
_geom_bond_atom_site_label_1
_geom_bond_atom_site_label_2
_geom_bond_distance
_geom_bond_publ_flag
N1 C1 1.316(2) yes
N1 C2 1.388(2) yes
N2 C1 1.354(2) yes
N2 C7 1.376(2) yes
N3 C11 1.323(2) yes
N3 C10 1.324(2) yes
C1 C8 1.470(2) yes
C2 C7 1.393(2) yes
C2 C3 1.396(2) yes
C3 C4 1.363(3) yes
C4 C5 1.385(3) yes
C5 C6 1.367(3) yes
C6 C7 1.387(2) yes
C8 C12 1.376(2) yes
C8 C9 1.382(2) yes
C9 C10 1.374(3) yes
C11 C12 1.377(2) yes
O1 HO11 0.860(10) no
O1 HO12 0.860(10) no
O2 HO21 0.850(10) no
O2 HO22 0.860(10) no
O3 HO31 0.850(10) no
O3 HO32 0.860(10) no
N2 H2 0.860(10) no
C3 H3 0.93 no
C4 H4 0.93 no
C5 H5 0.93 no
C6 H6 0.93 no
C9 H9 0.93 no
C10 H10 0.93 no
C11 H11 0.93 no
C12 H12 0.93 no

loop_
_geom_hbond_atom_site_label_D
_geom_hbond_atom_site_label_H
_geom_hbond_atom_site_label_A
_geom_hbond_site_symmetry_A
_geom_hbond_distance_DH
_geom_hbond_distance_HA
_geom_hbond_distance_DA
_geom_hbond_angle_DHA
_geom_hbond_publ_flag
O1 HO11 N1 . 0.860(10) 1.910(10) 2.764(2) 175(2) yes
O1 HO12 O2 3_666 0.860(10) 2.07(2) 2.868(2) 155(3) yes
O2 HO21 O1 1_545 0.850(10) 1.940(10) 2.782(2) 167(2) yes
O2 HO22 O3 2_745 0.860(10) 1.870(10) 2.719(2) 170(2) yes
O3 HO31 N3 . 0.850(10) 2.010(10) 2.841(2) 167(2) yes
O3 HO32 O1 4_575 0.860(10) 2.010(10) 2.862(2) 174(2) yes
N2 H2 O2 . 0.860(10) 2.050(10) 2.892(2) 169(2) yes

loop_
_geom_torsion_atom_site_label_1
_geom_torsion_atom_site_label_2
_geom_torsion_atom_site_label_3
_geom_torsion_atom_site_label_4
_geom_torsion
_geom_torsion_publ_flag
C2 N1 C1 N2 0.2(2) no
C2 N1 C1 C8 -178.70(10) no
C7 N2 C1 N1 0.1(2) no
C7 N2 C1 C8 179.00(10) no
C1 N1 C2 C7 -0.4(2) no
C1 N1 C2 C3 178.8(2) no
N1 C2 C3 C4 -179.5(2) no
C7 C2 C3 C4 -0.4(3) no
C2 C3 C4 C5 0.4(3) no
C3 C4 C5 C6 -0.4(3) no
C4 C5 C6 C7 0.3(3) no
C1 N2 C7 C6 -179.3(2) no
C1 N2 C7 C2 -0.4(2) no
C5 C6 C7 N2 178.6(2) no
C5 C6 C7 C2 -0.2(3) no
N1 C2 C7 N2 0.5(2) no
C3 C2 C7 N2 -178.9(2) no
N1 C2 C7 C6 179.6(2) no
C3 C2 C7 C6 0.3(3) no
N1 C1 C8 C12 -2.1(2) no
N2 C1 C8 C12 179.2(2) no
N1 C1 C8 C9 176.8(2) no
N2 C1 C8 C9 -1.9(2) no
C12 C8 C9 C10 -0.9(3) no
C1 C8 C9 C10 -179.9(2) no
C11 N3 C10 C9 0.1(3) no
C8 C9 C10 N3 0.6(3) no
C10 N3 C11 C12 -0.6(3) no
C9 C8 C12 C11 0.6(3) no
C1 C8 C12 C11 179.5(2) no
N3 C11 C12 C8 0.2(3) no

loop_
_cod_related_entry_id
_cod_related_entry_database
_cod_related_entry_code
1 ChemSpider 21130727
